data_7224842
loop_
_publ_author_name
'Morshedi, Mahbod'
'Willis, Anthony C.'
'White, Nicholas G.'

_publ_section_title
;
 Anion-templated 2D frameworks from hexahydroxytriphenylene
;
_journal_issue 23
_journal_name_full CrystEngComm
_journal_page_first 4281
_journal_paper_doi 10.1039/C6CE00297H
_journal_volume 18
_journal_year 2016
_chemical_compound_source synthesized
_chemical_formula_moiety '2(C18 H12 O6), 2(C16 H36 N), 2I, 0.5(O H2)'
_chemical_formula_sum 'C68 H97 I2 N2 O12.5'
_chemical_formula_weight 1396.34
_chemical_name_systematic '[HHTP.TBA.I]n'
_space_group_IT_number 14
_symmetry_cell_setting monoclinic
_symmetry_space_group_name_Hall '-P 2ybc'
_symmetry_space_group_name_H-M 'P 1 21/c 1'
_atom_sites_solution_hydrogens difmap
_atom_sites_solution_primary other
_audit_update_record
;
2016-02-03 deposited with the CCDC.
2016-03-28 downloaded from the CCDC.
;
_cell_angle_alpha 90
_cell_angle_beta 117.021(3)
_cell_angle_gamma 90
_cell_formula_units_Z 4
_cell_length_a 21.6122(5)
_cell_length_b 16.4917(3)
_cell_length_c 21.8385(5)
_cell_measurement_reflns_used 21230
_cell_measurement_temperature 150
_cell_measurement_theta_max 29
_cell_measurement_theta_min 4
_cell_volume 6934.0(3)
_computing_cell_refinement 'CrysAlisPro, (Agilent, 2011)'
_computing_data_collection 'SuperNova, (Oxford Diffraction, 2010)'
_computing_data_reduction 'CrysAlisPro, (Agilent, 2011)'
_computing_publication_material 'CRYSTALS (Betteridge et al., 2003)'
_computing_structure_refinement 'CRYSTALS (Betteridge et al., 2003)'
_computing_structure_solution 'Superflip (Palatinus & Chapuis, 2007)'
_diffrn_ambient_temperature 150
_diffrn_measured_fraction_theta_full 0.998
_diffrn_measured_fraction_theta_max 0.998
_diffrn_measurement_device Area
_diffrn_measurement_device_type 'Oxford Diffraction SuperNova'
_diffrn_measurement_method \w
_diffrn_radiation_monochromator graphite
_diffrn_radiation_type 'Mo K\a'
_diffrn_radiation_wavelength 0.71073
_diffrn_reflns_av_R_equivalents 0.037
_diffrn_reflns_limit_h_max 26
_diffrn_reflns_limit_h_min -21
_diffrn_reflns_limit_k_max 20
_diffrn_reflns_limit_k_min -18
_diffrn_reflns_limit_l_max 26
_diffrn_reflns_limit_l_min -27
_diffrn_reflns_number 66151
_diffrn_reflns_theta_full 26.315
_diffrn_reflns_theta_max 26.315
_diffrn_reflns_theta_min 3.308
_diffrn_standards_number 0
_exptl_absorpt_coefficient_mu 0.966
_exptl_absorpt_correction_T_max 1.00
_exptl_absorpt_correction_T_min 0.53
_exptl_absorpt_correction_type multi-scan
_exptl_absorpt_process_details 'CrysAlisPro, (Agilent, 2011)'
_exptl_crystal_colour 'pale brown'
_exptl_crystal_density_diffrn 1.337
_exptl_crystal_density_method 'not measured'
_exptl_crystal_description plate
_exptl_crystal_F_000 2899.977
_exptl_crystal_size_max 0.520
_exptl_crystal_size_mid 0.270
_exptl_crystal_size_min 0.120
_refine_diff_density_max 1.24
_refine_diff_density_min -0.86
_refine_ls_extinction_method None
_refine_ls_goodness_of_fit_ref 0.9705
_refine_ls_hydrogen_treatment mixed
_refine_ls_matrix_type full
_refine_ls_number_parameters 775
_refine_ls_number_reflns 14044
_refine_ls_number_restraints 36
_refine_ls_R_factor_all 0.0542
_refine_ls_R_factor_gt 0.0412
_refine_ls_shift/su_max 0.0022045
_refine_ls_shift/su_mean 0.0000341
_refine_ls_structure_factor_coef Fsqd
_refine_ls_weighting_details
;
 Method, part 1, Chebychev polynomial, (Watkin, 1994, Prince, 1982) 
 [weight] = 1.0/[A~0~*T~0~(x)+A~1~*T~1~(x) ... +A~n-1~]*T~n-1~(x)] 
 where A~i~ are the Chebychev coefficients listed below and x= Fcalc/Fmax 
 Method = Robust Weighting (Prince, 1982) 
 W = [weight] * [1-(deltaF/6*sigmaF)^2^]^2^ 
 A~i~ are: 
 506. 744. 441. 168. 29.2 
;
_refine_ls_weighting_scheme calc
_refine_ls_wR_factor_all 0.0902
_refine_ls_wR_factor_gt 0.0825
_refine_ls_wR_factor_ref 0.0902
_reflns_limit_h_max 24
_reflns_limit_h_min -26
_reflns_limit_k_max 20
_reflns_limit_k_min 0
_reflns_limit_l_max 27
_reflns_limit_l_min 0
_reflns_number_gt 11631
_reflns_number_total 14072
_reflns_threshold_expression I>2.0\s(I)
_oxford_diffrn_Wilson_B_factor 2.59
_oxford_diffrn_Wilson_scale 0.89
_oxford_refine_ls_r_factor_ref 0.0542
_oxford_refine_ls_scale 1.1032(17)
_oxford_reflns_number_all 14044
_oxford_reflns_threshold_expression_ref I>-3.0\s(I)
_cod_data_source_file c6ce00297h2.cif
_cod_data_source_block TBAI
_cod_depositor_comments
;
The following automatic conversions were performed:

'_atom_sites_solution_primary' value 'Other' changed to 'other'
according to
/usr/data/users/saulius/crontab/automatic-downloads/rss-feeds/RSC/lib/dictionaries/cif_core.dic
dictionary named 'cif_core.dic' version 2.4.2 from 2011-04-26.

Automatic conversion script
Id: cif_fix_values 4268 2015-11-12 08:31:59Z antanas 

 Adding full bibliography for 7224841--7224846.cif.
;
_cod_original_cell_volume 6934.05(16)
_cod_original_sg_symbol_H-M 'P 21/c '
_cod_database_code 7224842

loop_
_symmetry_equiv_pos_as_xyz
x,y,z
-x,-y,-z
x,-y+1/2,z+1/2
-x,y+1/2,-z+1/2

loop_
_atom_site_label
_atom_site_type_symbol
_atom_site_fract_x
_atom_site_fract_y
_atom_site_fract_z
_atom_site_U_iso_or_equiv
_atom_site_occupancy
_atom_site_adp_type
_atom_site_refinement_flags_posn
_atom_site_disorder_group
C1 C 0.68063(16) 0.3180(2) 0.26513(16) 0.0238 1.0000 Uani . .
C2 C 0.65875(16) 0.2956(2) 0.19650(16) 0.0249 1.0000 Uani . .
C3 C 0.70560(16) 0.2689(2) 0.17550(16) 0.0256 1.0000 Uani . .
C4 C 0.77696(16) 0.2631(2) 0.22177(15) 0.0218 1.0000 Uani . .
C5 C 0.79929(15) 0.28519(19) 0.29077(15) 0.0208 1.0000 Uani . .
C6 C 0.74963(16) 0.3127(2) 0.31103(15) 0.0246 1.0000 Uani . .
C7 C 0.85705(17) 0.1962(2) 0.10849(16) 0.0277 1.0000 Uani . .
C8 C 0.92693(15) 0.1894(2) 0.15708(15) 0.0222 1.0000 Uani . .
C9 C 0.94694(16) 0.20463(19) 0.22500(15) 0.0213 1.0000 Uani . .
C10 C 0.89801(15) 0.22718(19) 0.24777(15) 0.0202 1.0000 Uani . .
C11 C 0.82780(16) 0.2361(2) 0.19916(15) 0.0220 1.0000 Uani . .
C12 C 0.80903(16) 0.2199(2) 0.12956(16) 0.0270 1.0000 Uani . .
C13 C 1.00997(17) 0.2464(2) 0.43780(17) 0.0314 1.0000 Uani . .
C14 C 0.96509(17) 0.2880(2) 0.45689(16) 0.0300 1.0000 Uani . .
C15 C 0.89714(17) 0.3008(2) 0.41011(16) 0.0274 1.0000 Uani . .
C16 C 0.87218(15) 0.2771(2) 0.34058(15) 0.0218 1.0000 Uani . .
C17 C 0.91984(15) 0.2433(2) 0.32033(15) 0.0210 1.0000 Uani . .
C18 C 0.98843(17) 0.2262(2) 0.37037(16) 0.0283 1.0000 Uani . .
C21 C 0.82026(16) -0.2699(2) 0.23817(16) 0.0260 1.0000 Uani . .
C22 C 0.83931(15) -0.2487(2) 0.30679(16) 0.0237 1.0000 Uani . .
C23 C 0.79057(16) -0.2206(2) 0.32505(16) 0.0242 1.0000 Uani . .
C24 C 0.71997(15) -0.2130(2) 0.27590(15) 0.0215 1.0000 Uani . .
C25 C 0.70042(15) -0.2379(2) 0.20819(15) 0.0235 1.0000 Uani . .
C26 C 0.75185(16) -0.2652(2) 0.19054(16) 0.0274 1.0000 Uani . .
C27 C 0.63696(17) -0.1278(2) 0.38047(16) 0.0273 1.0000 Uani . .
C28 C 0.56668(15) -0.1269(2) 0.33131(16) 0.0229 1.0000 Uani . .
C29 C 0.54751(16) -0.15082(19) 0.26535(16) 0.0226 1.0000 Uani . .
C30 C 0.59717(16) -0.17800(19) 0.24458(15) 0.0211 1.0000 Uani . .
C31 C 0.66753(16) -0.18161(19) 0.29452(16) 0.0224 1.0000 Uani . .
C32 C 0.68576(16) -0.1551(2) 0.36158(16) 0.0254 1.0000 Uani . .
C33 C 0.48863(17) -0.2248(2) 0.05658(16) 0.0284 1.0000 Uani . .
C34 C 0.53890(18) -0.2553(2) 0.03934(16) 0.0312 1.0000 Uani . .
C35 C 0.60679(17) -0.2600(2) 0.08856(17) 0.0316 1.0000 Uani . .
C36 C 0.62749(15) -0.2337(2) 0.15639(15) 0.0235 1.0000 Uani . .
C37 C 0.57719(15) -0.20365(19) 0.17423(15) 0.0213 1.0000 Uani . .
C38 C 0.50744(16) -0.2002(2) 0.12276(16) 0.0261 1.0000 Uani . .
N100 N 1.02425(18) 0.45418(18) 0.23487(18) 0.0521 1.0000 Uani D .
C101 C 1.0609(3) 0.4051(3) 0.3007(2) 0.0604 1.0000 Uani D .
C102 C 1.0963(3) 0.4544(3) 0.3664(2) 0.0683 1.0000 Uani D .
C103 C 1.1048(4) 0.4067(4) 0.4289(3) 0.0868 1.0000 Uani D .
C104 C 1.1366(4) 0.4549(5) 0.4950(3) 0.1045 1.0000 Uani D .
C111 C 1.0745(2) 0.5145(2) 0.2293(3) 0.0519 1.0000 Uani D .
C112 C 1.1349(3) 0.4782(3) 0.2215(3) 0.0667 1.0000 Uani D .
C113 C 1.1813(3) 0.5456(3) 0.2184(4) 0.0777 1.0000 Uani D .
C114 C 1.2376(3) 0.5143(4) 0.2013(4) 0.0957 1.0000 Uani D .
C121 C 0.9969(3) 0.3958(2) 0.1744(2) 0.0584 1.0000 Uani D .
C122 C 0.9629(3) 0.4366(3) 0.1049(2) 0.0641 1.0000 Uani D .
C123 C 0.9322(5) 0.3756(3) 0.0474(3) 0.1094 1.0000 Uani D .
C124 C 0.9022(4) 0.4145(4) -0.0229(3) 0.1025 1.0000 Uani D .
C131 C 0.9641(2) 0.5017(2) 0.2351(3) 0.0492 1.0000 Uani D .
C132 C 0.9050(3) 0.4504(3) 0.2333(3) 0.0645 1.0000 Uani D .
C133 C 0.8590(3) 0.4975(3) 0.2563(3) 0.0659 1.0000 Uani D .
C134 C 0.8936(3) 0.5160(4) 0.3325(3) 0.0867 1.0000 Uani D .
N150 N 0.48800(15) 0.09985(17) 0.20181(14) 0.0371 1.0000 Uani D .
C151 C 0.5414(2) 0.1487(2) 0.26123(18) 0.0423 1.0000 Uani D .
C152 C 0.5924(2) 0.1000(2) 0.32208(19) 0.0447 1.0000 Uani D .
C153 C 0.6443(3) 0.1565(3) 0.3752(2) 0.0634 1.0000 Uani D .
C154 C 0.6981(3) 0.1136(4) 0.4380(3) 0.0837 1.0000 Uani D .
C161 C 0.4436(2) 0.0497(2) 0.2252(2) 0.0391 1.0000 Uani D .
C162 C 0.4113(2) 0.0964(2) 0.2632(2) 0.0504 1.0000 Uani D .
C163 C 0.3540(3) 0.0471(3) 0.2671(3) 0.0630 1.0000 Uani D .
C164 C 0.2894(3) 0.0451(4) 0.1989(3) 0.0900 1.0000 Uani D .
C171 C 0.4431(2) 0.1595(2) 0.14600(17) 0.0393 1.0000 Uani D .
C172 C 0.3932(2) 0.1215(2) 0.07828(19) 0.0496 1.0000 Uani D .
C173 C 0.3343(2) 0.1777(3) 0.0350(2) 0.0511 1.0000 Uani D .
C174 C 0.2881(3) 0.1418(3) -0.0350(2) 0.0695 1.0000 Uani D .
C181 C 0.5234(2) 0.0403(2) 0.1746(2) 0.0419 1.0000 Uani D .
C182 C 0.5723(2) 0.0778(2) 0.1502(2) 0.0528 1.0000 Uani D .
C183 C 0.6002(3) 0.0111(3) 0.1218(4) 0.0959 1.0000 Uani D .
C184 C 0.6607(5) 0.0420(6) 0.1122(7) 0.1031 0.6000 Uani D 1
C185 C 0.5475(7) -0.0025(11) 0.0465(5) 0.0994 0.4000 Uani D 2
I1 I 0.680309(12) 0.394345(15) 0.448465(11) 0.0315 1.0000 Uani . .
I2 I 0.821852(12) 0.624972(18) 0.064381(12) 0.0402 1.0000 Uani . .
O2 O 0.58957(11) 0.29944(17) 0.15046(11) 0.0343 1.0000 Uani . .
O1 O 0.62914(12) 0.34308(16) 0.28059(11) 0.0320 1.0000 Uani . .
O7 O 0.84367(13) 0.18087(19) 0.04209(11) 0.0411 1.0000 Uani . .
O8 O 0.97604(11) 0.16637(16) 0.13741(11) 0.0281 1.0000 Uani . .
O13 O 1.07484(13) 0.2325(2) 0.48997(12) 0.0451 1.0000 Uani . .
O14 O 0.98887(13) 0.31492(19) 0.52291(11) 0.0416 1.0000 Uani . .
O34 O 0.52200(13) -0.2796(2) -0.02619(12) 0.0465 1.0000 Uani . .
O28 O 0.51673(12) -0.10314(16) 0.35029(12) 0.0315 1.0000 Uani . .
O27 O 0.64996(12) -0.10197(17) 0.44447(12) 0.0355 1.0000 Uani . .
O21 O 0.87383(12) -0.29305(17) 0.22498(12) 0.0337 1.0000 Uani . .
O22 O 0.90732(11) -0.25549(16) 0.35509(11) 0.0318 1.0000 Uani . .
O33 O 0.42247(12) -0.22307(18) 0.00406(12) 0.0399 1.0000 Uani . .
O201 O 0.4635(5) 0.4811(6) 0.0343(4) 0.0968 0.5000 Uani . .
H31 H 0.6898 0.2542 0.1293 0.0312 1.0000 Uiso R .
H61 H 0.7639 0.3275 0.3571 0.0292 1.0000 Uiso R .
H91 H 0.9939 0.1999 0.2567 0.0264 1.0000 Uiso R .
H121 H 0.7628 0.2259 0.0961 0.0329 1.0000 Uiso R .
H151 H 0.8672 0.3260 0.4251 0.0331 1.0000 Uiso R .
H181 H 1.0198 0.2004 0.3576 0.0350 1.0000 Uiso R .
H231 H 0.8044 -0.2064 0.3712 0.0292 1.0000 Uiso R .
H261 H 0.7397 -0.2806 0.1455 0.0328 1.0000 Uiso R .
H291 H 0.5002 -0.1493 0.2342 0.0281 1.0000 Uiso R .
H321 H 0.7316 -0.1565 0.3950 0.0312 1.0000 Uiso R .
H351 H 0.6397 -0.2806 0.0757 0.0376 1.0000 Uiso R .
H381 H 0.4728 -0.1806 0.1332 0.0313 1.0000 Uiso R .
H1011 H 1.0265 0.3701 0.3045 0.0721 1.0000 Uiso R .
H1012 H 1.0951 0.3719 0.2951 0.0720 1.0000 Uiso R .
H1021 H 1.0681 0.5022 0.3619 0.0840 1.0000 Uiso R .
H1022 H 1.1427 0.4709 0.3732 0.0843 1.0000 Uiso R .
H1032 H 1.0589 0.3875 0.4204 0.1063 1.0000 Uiso R .
H1031 H 1.1352 0.3608 0.4328 0.1062 1.0000 Uiso R .
H1041 H 1.1443 0.4198 0.5333 0.1549 1.0000 Uiso R .
H1043 H 1.1053 0.4984 0.4921 0.1551 1.0000 Uiso R .
H1042 H 1.1801 0.4768 0.5001 0.1551 1.0000 Uiso R .
H1111 H 1.0477 0.5487 0.1898 0.0650 1.0000 Uiso R .
H1112 H 1.0933 0.5474 0.2713 0.0651 1.0000 Uiso R .
H1121 H 1.1173 0.4474 0.1793 0.0841 1.0000 Uiso R .
H1122 H 1.1616 0.4424 0.2606 0.0841 1.0000 Uiso R .
H1132 H 1.1531 0.5843 0.1836 0.0981 1.0000 Uiso R .
H1131 H 1.2024 0.5733 0.2627 0.0983 1.0000 Uiso R .
H1141 H 1.2679 0.5576 0.2034 0.1417 1.0000 Uiso R .
H1143 H 1.2158 0.4923 0.1555 0.1419 1.0000 Uiso R .
H1142 H 1.2635 0.4726 0.2336 0.1419 1.0000 Uiso R .
H1211 H 0.9630 0.3602 0.1784 0.0710 1.0000 Uiso R .
H1212 H 1.0354 0.3634 0.1772 0.0710 1.0000 Uiso R .
H1221 H 0.9261 0.4724 0.1028 0.0772 1.0000 Uiso R .
H1222 H 0.9977 0.4673 0.0979 0.0773 1.0000 Uiso R .
H1232 H 0.8952 0.3471 0.0523 0.1325 1.0000 Uiso R .
H1231 H 0.9690 0.3376 0.0518 0.1324 1.0000 Uiso R .
H1241 H 0.8851 0.3735 -0.0582 0.1492 1.0000 Uiso R .
H1243 H 0.8650 0.4507 -0.0283 0.1490 1.0000 Uiso R .
H1242 H 0.9382 0.4450 -0.0267 0.1490 1.0000 Uiso R .
H1311 H 0.9461 0.5368 0.1950 0.0609 1.0000 Uiso R .
H1312 H 0.9825 0.5337 0.2766 0.0610 1.0000 Uiso R .
H1321 H 0.8772 0.4298 0.1868 0.0805 1.0000 Uiso R .
H1322 H 0.9243 0.4051 0.2645 0.0799 1.0000 Uiso R .
H1332 H 0.8170 0.4661 0.2454 0.0789 1.0000 Uiso R .
H1331 H 0.8470 0.5489 0.2319 0.0795 1.0000 Uiso R .
H1341 H 0.8625 0.5478 0.3441 0.1252 1.0000 Uiso R .
H1343 H 0.9047 0.4654 0.3581 0.1252 1.0000 Uiso R .
H1342 H 0.9358 0.5464 0.3443 0.1252 1.0000 Uiso R .
H1511 H 0.5159 0.1846 0.2769 0.0530 1.0000 Uiso R .
H1512 H 0.5671 0.1811 0.2431 0.0531 1.0000 Uiso R .
H1522 H 0.5671 0.0703 0.3418 0.0542 1.0000 Uiso R .
H1521 H 0.6166 0.0618 0.3064 0.0543 1.0000 Uiso R .
H1531 H 0.6193 0.1944 0.3893 0.0794 1.0000 Uiso R .
H1532 H 0.6685 0.1867 0.3541 0.0794 1.0000 Uiso R .
H1541 H 0.7309 0.1527 0.4684 0.1250 1.0000 Uiso R .
H1542 H 0.6742 0.0865 0.4601 0.1251 1.0000 Uiso R .
H1543 H 0.7215 0.0751 0.4231 0.1253 1.0000 Uiso R .
H1611 H 0.4074 0.0246 0.1848 0.0488 1.0000 Uiso R .
H1612 H 0.4726 0.0081 0.2554 0.0492 1.0000 Uiso R .
H1622 H 0.3901 0.1453 0.2375 0.0631 1.0000 Uiso R .
H1621 H 0.4470 0.1097 0.3099 0.0635 1.0000 Uiso R .
H1631 H 0.3422 0.0705 0.3019 0.0760 1.0000 Uiso R .
H1632 H 0.3711 -0.0077 0.2817 0.0760 1.0000 Uiso R .
H1641 H 0.2550 0.0098 0.2029 0.1302 1.0000 Uiso R .
H1642 H 0.2712 0.1001 0.1872 0.1301 1.0000 Uiso R .
H1643 H 0.3011 0.0246 0.1638 0.1302 1.0000 Uiso R .
H1711 H 0.4168 0.1915 0.1636 0.0481 1.0000 Uiso R .
H1712 H 0.4744 0.1953 0.1376 0.0481 1.0000 Uiso R .
H1722 H 0.4183 0.1080 0.0522 0.0613 1.0000 Uiso R .
H1721 H 0.3732 0.0721 0.0864 0.0611 1.0000 Uiso R .
H1731 H 0.3538 0.2294 0.0305 0.0631 1.0000 Uiso R .
H1732 H 0.3053 0.1849 0.0593 0.0632 1.0000 Uiso R .
H1741 H 0.2497 0.1788 -0.0599 0.1050 1.0000 Uiso R .
H1742 H 0.3154 0.1335 -0.0601 0.1050 1.0000 Uiso R .
H1743 H 0.2694 0.0902 -0.0288 0.1049 1.0000 Uiso R .
H1811 H 0.4875 0.0110 0.1376 0.0530 1.0000 Uiso R .
H1812 H 0.5494 0.0026 0.2120 0.0527 1.0000 Uiso R .
H1822 H 0.5474 0.1164 0.1144 0.0651 1.0000 Uiso R .
H1821 H 0.6107 0.1053 0.1874 0.0651 1.0000 Uiso R .
H1842 H 0.6877 -0.0036 0.1105 0.1461 0.6000 Uiso R 1
H1841 H 0.6426 0.0714 0.0697 0.1460 0.6000 Uiso R 1
H1843 H 0.6879 0.0774 0.1501 0.1462 0.6000 Uiso R 1
H1852 H 0.5674 -0.0341 0.0229 0.1350 0.4000 Uiso R 2
H1851 H 0.5317 0.0477 0.0223 0.1349 0.4000 Uiso R 2
H1853 H 0.5078 -0.0308 0.0438 0.1349 0.4000 Uiso R 2
H221 H 0.9289 -0.2815 0.3398 0.0486 1.0000 Uiso R .
H131 H 1.0974 0.2014 0.4785 0.0674 1.0000 Uiso R .
H341 H 0.4808 -0.2722 -0.0456 0.0690 1.0000 Uiso R .
H271 H 0.6911 -0.1014 0.4692 0.0534 1.0000 Uiso R .
H211 H 0.8580 -0.3149 0.1875 0.0514 1.0000 Uiso R .
H11 H 0.6469 0.3526 0.3207 0.0485 1.0000 Uiso R .
H141 H 1.0278 0.2962 0.5443 0.0626 1.0000 Uiso R .
H21 H 0.5688 0.3275 0.1654 0.0518 1.0000 Uiso R .
H72 H 0.8039 0.1665 0.0242 0.0615 1.0000 Uiso R .
H281 H 0.5351 -0.0950 0.3900 0.0477 1.0000 Uiso R .
H331 H 0.3992 -0.1983 0.0182 0.0595 1.0000 Uiso R .
H81 H 0.9602 0.1640 0.0966 0.0425 1.0000 Uiso R .
H1831 H 0.6156 -0.0322 0.1539 0.1178 0.6000 Uiso R 1
H1832 H 0.5647 -0.0077 0.0791 0.1178 0.6000 Uiso R 1
H1833 H 0.6447 0.0268 0.1261 0.1178 0.4000 Uiso . 2
H1834 H 0.6070 -0.0373 0.1491 0.1178 0.4000 Uiso . 2
H2011 H 0.4476 0.4691 -0.0131 0.1155 0.5000 Uiso R .
H2012 H 0.4888 0.5305 0.0451 0.1155 0.5000 Uiso R .

loop_
_atom_site_aniso_label
_atom_site_aniso_U_11
_atom_site_aniso_U_22
_atom_site_aniso_U_33
_atom_site_aniso_U_23
_atom_site_aniso_U_13
_atom_site_aniso_U_12
C1 0.0197(15) 0.0297(17) 0.0232(15) -0.0013(13) 0.0108(13) 0.0009(13)
C2 0.0155(15) 0.0352(19) 0.0182(15) -0.0022(13) 0.0024(12) -0.0009(13)
C3 0.0216(16) 0.0359(19) 0.0160(14) -0.0052(13) 0.0056(12) -0.0014(13)
C4 0.0169(15) 0.0279(17) 0.0189(14) 0.0004(12) 0.0067(12) -0.0017(12)
C5 0.0164(14) 0.0266(16) 0.0166(14) 0.0013(12) 0.0052(12) -0.0009(12)
C6 0.0189(15) 0.0362(18) 0.0152(14) -0.0016(13) 0.0047(12) -0.0010(13)
C7 0.0235(16) 0.043(2) 0.0156(14) -0.0056(13) 0.0077(13) -0.0050(14)
C8 0.0171(15) 0.0293(17) 0.0200(15) 0.0011(12) 0.0082(12) -0.0018(12)
C9 0.0179(14) 0.0264(16) 0.0171(14) -0.0004(12) 0.0057(12) -0.0018(12)
C10 0.0187(15) 0.0250(16) 0.0158(14) 0.0000(12) 0.0069(12) -0.0028(12)
C11 0.0212(15) 0.0268(17) 0.0165(14) -0.0007(12) 0.0072(12) -0.0031(12)
C12 0.0169(15) 0.044(2) 0.0160(14) -0.0038(13) 0.0035(12) -0.0023(14)
C13 0.0177(16) 0.052(2) 0.0189(15) 0.0021(15) 0.0039(13) 0.0033(15)
C14 0.0229(16) 0.052(2) 0.0128(14) -0.0010(14) 0.0061(12) -0.0013(15)
C15 0.0208(16) 0.044(2) 0.0177(15) 0.0001(14) 0.0085(13) 0.0012(14)
C16 0.0165(14) 0.0309(17) 0.0147(14) 0.0012(12) 0.0042(12) -0.0015(12)
C17 0.0167(14) 0.0288(17) 0.0146(14) 0.0004(12) 0.0046(11) -0.0027(12)
C18 0.0206(16) 0.044(2) 0.0185(15) 0.0012(14) 0.0074(13) 0.0036(14)
C21 0.0180(15) 0.0366(19) 0.0232(16) 0.0012(14) 0.0091(13) 0.0007(13)
C22 0.0138(14) 0.0329(18) 0.0194(14) 0.0028(13) 0.0032(12) -0.0014(13)
C23 0.0207(15) 0.0325(18) 0.0168(14) -0.0001(13) 0.0061(12) -0.0010(13)
C24 0.0160(14) 0.0272(16) 0.0184(14) 0.0020(12) 0.0052(12) -0.0013(12)
C25 0.0142(14) 0.0327(18) 0.0191(14) 0.0025(13) 0.0036(12) -0.0014(12)
C26 0.0191(15) 0.043(2) 0.0163(14) -0.0004(13) 0.0052(12) 0.0005(14)
C27 0.0252(16) 0.0299(18) 0.0234(15) -0.0021(13) 0.0080(13) -0.0040(14)
C28 0.0155(14) 0.0274(17) 0.0288(16) -0.0010(13) 0.0127(12) -0.0014(12)
C29 0.0155(14) 0.0253(16) 0.0227(15) 0.0025(12) 0.0049(12) -0.0008(12)
C30 0.0188(15) 0.0231(16) 0.0196(14) 0.0033(12) 0.0071(12) -0.0016(12)
C31 0.0203(15) 0.0241(16) 0.0206(15) 0.0037(12) 0.0074(12) -0.0012(12)
C32 0.0158(14) 0.0348(18) 0.0212(15) -0.0001(13) 0.0045(12) -0.0018(13)
C33 0.0185(16) 0.039(2) 0.0207(15) 0.0005(14) 0.0027(13) 0.0007(14)
C34 0.0236(17) 0.049(2) 0.0150(15) -0.0018(14) 0.0031(13) -0.0025(15)
C35 0.0178(16) 0.054(2) 0.0204(16) -0.0026(15) 0.0065(13) 0.0018(15)
C36 0.0140(14) 0.0345(18) 0.0176(14) 0.0027(13) 0.0033(12) 0.0002(12)
C37 0.0164(14) 0.0247(16) 0.0194(14) 0.0032(12) 0.0051(12) -0.0008(12)
C38 0.0168(15) 0.0356(19) 0.0214(15) 0.0019(13) 0.0047(12) 0.0024(13)
N100 0.064(2) 0.0265(17) 0.077(3) 0.0005(17) 0.042(2) 0.0012(17)
C101 0.069(3) 0.037(2) 0.083(4) 0.007(2) 0.041(3) 0.002(2)
C102 0.075(4) 0.053(3) 0.081(4) 0.005(3) 0.038(3) -0.002(3)
C103 0.089(5) 0.087(5) 0.078(4) -0.001(3) 0.032(4) -0.030(4)
C104 0.105(6) 0.123(6) 0.085(5) -0.015(5) 0.044(4) -0.037(5)
C111 0.063(3) 0.031(2) 0.079(3) -0.003(2) 0.047(3) 0.002(2)
C112 0.074(4) 0.040(3) 0.106(4) -0.009(3) 0.058(3) 0.003(2)
C113 0.085(4) 0.047(3) 0.138(6) -0.013(3) 0.082(4) -0.003(3)
C114 0.091(5) 0.072(4) 0.164(7) -0.015(4) 0.093(5) 0.000(4)
C121 0.073(3) 0.030(2) 0.081(3) -0.007(2) 0.043(3) 0.003(2)
C122 0.089(4) 0.040(3) 0.082(4) -0.008(2) 0.056(3) 0.001(3)
C123 0.149(7) 0.058(4) 0.085(5) -0.015(3) 0.022(5) 0.010(4)
C124 0.128(6) 0.087(5) 0.074(4) -0.011(4) 0.030(4) 0.016(5)
C131 0.061(3) 0.032(2) 0.068(3) 0.000(2) 0.041(2) 0.002(2)
C132 0.069(3) 0.046(3) 0.090(4) -0.004(3) 0.046(3) -0.010(2)
C133 0.068(3) 0.056(3) 0.092(4) 0.005(3) 0.052(3) -0.005(3)
C134 0.096(5) 0.090(5) 0.102(5) -0.015(4) 0.071(4) -0.024(4)
N150 0.050(2) 0.0265(16) 0.0361(17) -0.0016(13) 0.0212(15) 0.0010(14)
C151 0.054(2) 0.029(2) 0.042(2) -0.0056(16) 0.0195(19) -0.0030(18)
C152 0.049(2) 0.037(2) 0.047(2) 0.0003(18) 0.020(2) -0.0004(19)
C153 0.066(3) 0.046(3) 0.057(3) -0.003(2) 0.010(2) -0.003(2)
C154 0.067(4) 0.086(4) 0.067(4) 0.000(3) 0.003(3) -0.005(3)
C161 0.051(2) 0.0276(19) 0.043(2) -0.0008(16) 0.0249(19) -0.0006(17)
C162 0.068(3) 0.038(2) 0.057(3) -0.003(2) 0.039(2) 0.004(2)
C163 0.088(4) 0.050(3) 0.080(4) -0.006(3) 0.064(3) -0.002(3)
C164 0.078(4) 0.078(4) 0.137(6) -0.020(4) 0.069(5) -0.007(3)
C171 0.054(2) 0.0253(18) 0.041(2) -0.0005(16) 0.0239(19) 0.0024(17)
C172 0.068(3) 0.032(2) 0.041(2) -0.0055(18) 0.018(2) 0.001(2)
C173 0.064(3) 0.043(2) 0.045(2) 0.0043(19) 0.023(2) 0.001(2)
C174 0.081(4) 0.055(3) 0.054(3) 0.009(2) 0.014(3) -0.004(3)
C181 0.055(3) 0.029(2) 0.047(2) -0.0043(17) 0.027(2) 0.0041(18)
C182 0.067(3) 0.045(3) 0.056(3) -0.002(2) 0.036(2) 0.004(2)
C183 0.102(5) 0.074(4) 0.156(7) -0.034(4) 0.097(5) -0.008(4)
C184 0.159(12) 0.077(7) 0.143(11) 0.014(7) 0.129(11) 0.008(8)
C185 0.144(17) 0.106(14) 0.080(11) -0.030(10) 0.078(12) -0.006(12)
I1 0.02670(11) 0.03711(13) 0.02631(11) 0.00013(9) 0.00809(9) 0.00057(9)
I2 0.02707(12) 0.06258(18) 0.02551(11) -0.00275(11) 0.00726(9) -0.00223(11)
O2 0.0149(11) 0.0618(18) 0.0199(11) -0.0115(11) 0.0023(9) 0.0036(11)
O1 0.0210(11) 0.0526(16) 0.0205(11) -0.0042(11) 0.0079(9) 0.0058(11)
O7 0.0224(12) 0.086(2) 0.0155(11) -0.0128(12) 0.0088(10) -0.0041(13)
O8 0.0201(11) 0.0496(15) 0.0151(10) -0.0027(10) 0.0084(9) -0.0012(10)
O13 0.0219(13) 0.090(2) 0.0160(11) -0.0033(13) 0.0019(10) 0.0157(13)
O14 0.0222(12) 0.083(2) 0.0146(11) -0.0067(12) 0.0043(10) 0.0066(13)
O34 0.0198(12) 0.094(2) 0.0187(12) -0.0110(13) 0.0024(10) 0.0059(14)
O28 0.0206(11) 0.0506(16) 0.0248(11) -0.0063(11) 0.0115(9) -0.0001(11)
O27 0.0235(12) 0.0564(17) 0.0238(12) -0.0132(11) 0.0082(10) 0.0002(11)
O21 0.0190(11) 0.0594(17) 0.0208(11) -0.0040(11) 0.0076(9) 0.0017(11)
O22 0.0143(11) 0.0532(16) 0.0215(11) -0.0019(11) 0.0027(9) 0.0048(10)
O33 0.0163(12) 0.0698(19) 0.0217(12) -0.0089(12) -0.0019(10) 0.0066(12)
O201 0.106(7) 0.106(7) 0.070(5) 0.010(5) 0.033(5) -0.032(6)

loop_
_atom_type_symbol
_atom_type_scat_dispersion_real
_atom_type_scat_dispersion_imag
_atom_type_scat_Cromer_Mann_a1
_atom_type_scat_Cromer_Mann_b1
_atom_type_scat_Cromer_Mann_a2
_atom_type_scat_Cromer_Mann_b2
_atom_type_scat_Cromer_Mann_a3
_atom_type_scat_Cromer_Mann_b3
_atom_type_scat_Cromer_Mann_a4
_atom_type_scat_Cromer_Mann_b4
_atom_type_scat_Cromer_Mann_c
_atom_type_scat_source
C 0.0033 0.0016 2.3100 20.8439 1.0200 10.2075 1.5886 0.5687 0.8650 51.6512 0.2156 'International Tables Vol C 4.2.6.8 and 6.1.1.4'
H 0.0000 0.0000 0.4930 10.5109 0.3229 26.1257 0.1402 3.1424 0.0408 57.7998 0.0030 'International Tables Vol C 4.2.6.8 and 6.1.1.4'
N 0.0061 0.0033 12.2126 0.0057 3.1322 9.8933 2.0125 28.9975 1.1663 0.5826 -11.5290 'International Tables Vol C 4.2.6.8 and 6.1.1.4'
O 0.0106 0.0060 3.0485 13.2771 2.2868 5.7011 1.5463 0.3239 0.8670 32.9089 0.2508 'International Tables Vol C 4.2.6.8 and 6.1.1.4'
I -0.4742 1.8119 20.1472 4.3470 18.9949 0.3814 7.5138 27.7660 2.2735 66.8776 4.0712 'International Tables Vol C 4.2.6.8 and 6.1.1.4'

loop_
_geom_angle_atom_site_label_1
_geom_angle_atom_site_label_2
_geom_angle_atom_site_label_3
_geom_angle
_geom_angle_publ_flag
C2 C1 C6 119.5(3) yes
C2 C1 O1 115.3(3) yes
C6 C1 O1 125.2(3) yes
C1 C2 C3 120.3(3) yes
C1 C2 O2 119.8(3) yes
C3 C2 O2 119.8(3) yes
C2 C3 C4 121.3(3) yes
C2 C3 H31 118.9 no
C4 C3 H31 119.9 no
C3 C4 C5 118.8(3) yes
C3 C4 C11 121.5(3) yes
C5 C4 C11 119.7(3) yes
C4 C5 C6 118.7(3) yes
C4 C5 C16 120.3(3) yes
C6 C5 C16 120.9(3) yes
C5 C6 C1 121.4(3) yes
C5 C6 H61 119.6 no
C1 C6 H61 119.0 no
C8 C7 C12 119.3(3) yes
C8 C7 O7 115.1(3) yes
C12 C7 O7 125.6(3) yes
C7 C8 C9 120.5(3) yes
C7 C8 O8 120.5(3) yes
C9 C8 O8 119.0(3) yes
C8 C9 C10 120.9(3) yes
C8 C9 H91 119.2 no
C10 C9 H91 119.8 no
C9 C10 C11 119.1(3) yes
C9 C10 C17 120.5(3) yes
C11 C10 C17 120.4(3) yes
C4 C11 C10 119.6(3) yes
C4 C11 C12 122.0(3) yes
C10 C11 C12 118.5(3) yes
C11 C12 C7 121.7(3) yes
C11 C12 H121 120.2 no
C7 C12 H121 118.1 no
C14 C13 C18 119.8(3) yes
C14 C13 O13 115.0(3) yes
C18 C13 O13 125.1(3) yes
C13 C14 C15 120.4(3) yes
C13 C14 O14 119.7(3) yes
C15 C14 O14 119.9(3) yes
C14 C15 C16 120.9(3) yes
C14 C15 H151 118.7 no
C16 C15 H151 120.4 no
C5 C16 C15 122.1(3) yes
C5 C16 C17 119.9(3) yes
C15 C16 C17 118.0(3) yes
C10 C17 C16 119.5(3) yes
C10 C17 C18 120.8(3) yes
C16 C17 C18 119.7(3) yes
C17 C18 C13 120.5(3) yes
C17 C18 H181 120.2 no
C13 C18 H181 119.2 no
C22 C21 C26 119.2(3) yes
C22 C21 O21 115.3(3) yes
C26 C21 O21 125.5(3) yes
C21 C22 C23 120.3(3) yes
C21 C22 O22 119.5(3) yes
C23 C22 O22 120.2(3) yes
C22 C23 C24 121.1(3) yes
C22 C23 H231 119.0 no
C24 C23 H231 119.9 no
C23 C24 C25 118.6(3) yes
C23 C24 C31 121.6(3) yes
C25 C24 C31 119.8(3) yes
C24 C25 C26 119.1(3) yes
C24 C25 C36 120.2(3) yes
C26 C25 C36 120.7(3) yes
C25 C26 C21 121.7(3) yes
C25 C26 H261 119.9 no
C21 C26 H261 118.4 no
C28 C27 C32 119.0(3) yes
C28 C27 O27 115.3(3) yes
C32 C27 O27 125.7(3) yes
C27 C28 C29 120.5(3) yes
C27 C28 O28 119.7(3) yes
C29 C28 O28 119.8(3) yes
C28 C29 C30 121.3(3) yes
C28 C29 H291 117.8 no
C30 C29 H291 120.9 no
C29 C30 C31 118.2(3) yes
C29 C30 C37 121.7(3) yes
C31 C30 C37 120.1(3) yes
C24 C31 C30 119.9(3) yes
C24 C31 C32 121.0(3) yes
C30 C31 C32 119.1(3) yes
C31 C32 C27 121.8(3) yes
C31 C32 H321 120.5 no
C27 C32 H321 117.7 no
C34 C33 C38 119.7(3) yes
C34 C33 O33 115.3(3) yes
C38 C33 O33 125.0(3) yes
C33 C34 C35 119.7(3) yes
C33 C34 O34 121.2(3) yes
C35 C34 O34 119.1(3) yes
C34 C35 C36 121.5(3) yes
C34 C35 H351 118.2 no
C36 C35 H351 120.2 no
C25 C36 C35 120.9(3) yes
C25 C36 C37 120.0(3) yes
C35 C36 C37 119.1(3) yes
C30 C37 C36 120.0(3) yes
C30 C37 C38 121.6(3) yes
C36 C37 C38 118.3(3) yes
C37 C38 C33 121.6(3) yes
C37 C38 H381 120.2 no
C33 C38 H381 118.2 no
C101 N100 C111 109.9(4) yes
C101 N100 C121 108.3(3) yes
C111 N100 C121 110.8(3) yes
C101 N100 C131 110.4(3) yes
C111 N100 C131 107.9(3) yes
C121 N100 C131 109.5(3) yes
N100 C101 C102 115.5(4) yes
N100 C101 H1011 107.8 no
C102 C101 H1011 108.3 no
N100 C101 H1012 106.3 no
C102 C101 H1012 109.6 no
H1011 C101 H1012 109.3 no
C101 C102 C103 112.1(4) yes
C101 C102 H1021 108.3 no
C103 C102 H1021 109.1 no
C101 C102 H1022 109.4 no
C103 C102 H1022 108.0 no
H1021 C102 H1022 109.9 no
C102 C103 C104 113.9(5) yes
C102 C103 H1032 107.6 no
C104 C103 H1032 109.4 no
C102 C103 H1031 106.5 no
C104 C103 H1031 109.1 no
H1032 C103 H1031 110.4 no
C103 C104 H1041 109.6 no
C103 C104 H1043 109.1 no
H1041 C104 H1043 109.9 no
C103 C104 H1042 107.7 no
H1041 C104 H1042 110.2 no
H1043 C104 H1042 110.2 no
N100 C111 C112 115.8(3) yes
N100 C111 H1111 107.0 no
C112 C111 H1111 109.0 no
N100 C111 H1112 107.2 no
C112 C111 H1112 108.1 no
H1111 C111 H1112 109.7 no
C111 C112 C113 109.6(3) yes
C111 C112 H1121 109.1 no
C113 C112 H1121 109.0 no
C111 C112 H1122 109.7 no
C113 C112 H1122 109.9 no
H1121 C112 H1122 109.6 no
C112 C113 C114 112.4(4) yes
C112 C113 H1132 109.0 no
C114 C113 H1132 108.6 no
C112 C113 H1131 108.7 no
C114 C113 H1131 109.8 no
H1132 C113 H1131 108.3 no
C113 C114 H1141 110.1 no
C113 C114 H1143 108.4 no
H1141 C114 H1143 109.3 no
C113 C114 H1142 109.2 no
H1141 C114 H1142 109.9 no
H1143 C114 H1142 109.9 no
N100 C121 C122 114.3(3) yes
N100 C121 H1211 108.4 no
C122 C121 H1211 108.4 no
N100 C121 H1212 108.2 no
C122 C121 H1212 108.7 no
H1211 C121 H1212 108.8 no
C121 C122 C123 111.7(4) yes
C121 C122 H1221 109.4 no
C123 C122 H1221 108.9 no
C121 C122 H1222 109.3 no
C123 C122 H1222 107.1 no
H1221 C122 H1222 110.4 no
C122 C123 C124 112.8(5) yes
C122 C123 H1232 107.6 no
C124 C123 H1232 108.7 no
C122 C123 H1231 108.4 no
C124 C123 H1231 109.0 no
H1232 C123 H1231 110.5 no
C123 C124 H1241 110.2 no
C123 C124 H1243 109.7 no
H1241 C124 H1243 110.0 no
C123 C124 H1242 108.5 no
H1241 C124 H1242 109.1 no
H1243 C124 H1242 109.3 no
N100 C131 C132 115.1(3) yes
N100 C131 H1311 107.2 no
C132 C131 H1311 108.8 no
N100 C131 H1312 107.3 no
C132 C131 H1312 108.2 no
H1311 C131 H1312 110.2 no
C131 C132 C133 112.1(4) yes
C131 C132 H1321 109.4 no
C133 C132 H1321 109.7 no
C131 C132 H1322 108.8 no
C133 C132 H1322 107.6 no
H1321 C132 H1322 109.2 no
C132 C133 C134 113.4(5) yes
C132 C133 H1332 108.8 no
C134 C133 H1332 108.5 no
C132 C133 H1331 108.4 no
C134 C133 H1331 107.7 no
H1332 C133 H1331 110.0 no
C133 C134 H1341 109.9 no
C133 C134 H1343 109.2 no
H1341 C134 H1343 109.4 no
C133 C134 H1342 109.5 no
H1341 C134 H1342 109.3 no
H1343 C134 H1342 109.6 no
C151 N150 C161 110.6(3) yes
C151 N150 C171 107.6(2) yes
C161 N150 C171 110.5(3) yes
C151 N150 C181 110.8(3) yes
C161 N150 C181 106.6(3) yes
C171 N150 C181 110.8(3) yes
N150 C151 C152 115.8(3) yes
N150 C151 H1511 107.0 no
C152 C151 H1511 108.5 no
N150 C151 H1512 107.1 no
C152 C151 H1512 109.0 no
H1511 C151 H1512 109.2 no
C151 C152 C153 109.7(3) yes
C151 C152 H1522 109.0 no
C153 C152 H1522 110.0 no
C151 C152 H1521 109.1 no
C153 C152 H1521 109.7 no
H1522 C152 H1521 109.4 no
C152 C153 C154 113.9(4) yes
C152 C153 H1531 108.3 no
C154 C153 H1531 109.0 no
C152 C153 H1532 108.7 no
C154 C153 H1532 108.2 no
H1531 C153 H1532 108.5 no
C153 C154 H1541 109.5 no
C153 C154 H1542 107.8 no
H1541 C154 H1542 111.0 no
C153 C154 H1543 108.1 no
H1541 C154 H1543 110.0 no
H1542 C154 H1543 110.4 no
N150 C161 C162 115.3(3) yes
N150 C161 H1611 107.3 no
C162 C161 H1611 109.5 no
N150 C161 H1612 107.7 no
C162 C161 H1612 107.9 no
H1611 C161 H1612 109.0 no
C161 C162 C163 110.5(3) yes
C161 C162 H1622 108.7 no
C163 C162 H1622 107.2 no
C161 C162 H1621 109.9 no
C163 C162 H1621 109.8 no
H1622 C162 H1621 110.7 no
C162 C163 C164 111.7(4) yes
C162 C163 H1631 109.8 no
C164 C163 H1631 108.9 no
C162 C163 H1632 108.5 no
C164 C163 H1632 110.3 no
H1631 C163 H1632 107.7 no
C163 C164 H1641 108.9 no
C163 C164 H1642 108.5 no
H1641 C164 H1642 110.2 no
C163 C164 H1643 109.2 no
H1641 C164 H1643 110.3 no
H1642 C164 H1643 109.7 no
N150 C171 C172 115.3(3) yes
N150 C171 H1711 108.0 no
C172 C171 H1711 109.0 no
N150 C171 H1712 107.3 no
C172 C171 H1712 108.3 no
H1711 C171 H1712 108.9 no
C171 C172 C173 112.4(3) yes
C171 C172 H1722 109.1 no
C173 C172 H1722 108.0 no
C171 C172 H1721 110.2 no
C173 C172 H1721 107.9 no
H1722 C172 H1721 109.0 no
C172 C173 C174 111.9(4) yes
C172 C173 H1731 108.5 no
C174 C173 H1731 111.0 no
C172 C173 H1732 107.2 no
C174 C173 H1732 107.4 no
H1731 C173 H1732 110.8 no
C173 C174 H1741 108.8 no
C173 C174 H1742 109.3 no
H1741 C174 H1742 110.6 no
C173 C174 H1743 108.9 no
H1741 C174 H1743 108.9 no
H1742 C174 H1743 110.4 no
N150 C181 C182 115.4(3) yes
N150 C181 H1811 107.2 no
C182 C181 H1811 109.6 no
N150 C181 H1812 106.7 no
C182 C181 H1812 108.9 no
H1811 C181 H1812 108.8 no
C181 C182 C183 108.6(3) yes
C181 C182 H1822 109.5 no
C183 C182 H1822 109.1 no
C181 C182 H1821 111.2 no
C183 C182 H1821 109.6 no
H1822 C182 H1821 108.7 no
C182 C183 C184 110.1(5) yes
C182 C183 H1831 108.4 no
C184 C183 H1831 108.7 no
C182 C183 H1832 110.2 no
C184 C183 H1832 109.8 no
H1831 C183 H1832 109.5 no
C183 C184 H1842 108.9 no
C183 C184 H1841 107.9 no
H1842 C184 H1841 110.1 no
C183 C184 H1843 108.4 no
H1842 C184 H1843 111.3 no
H1841 C184 H1843 110.2 no
C183 C185 H1852 111.0 no
C183 C185 H1851 111.7 no
H1852 C185 H1851 108.0 no
C183 C185 H1853 110.2 no
H1852 C185 H1853 108.1 no
H1851 C185 H1853 107.7 no
C2 O2 H21 110.5 no
C1 O1 H11 107.0 no
C7 O7 H72 103.6 no
C8 O8 H81 111.4 no
C13 O13 H131 112.1 no
C14 O14 H141 106.2 no
C34 O34 H341 102.3 no
C28 O28 H281 108.0 no
C27 O27 H271 109.9 no
C21 O21 H211 109.1 no
C22 O22 H221 110.1 no
C33 O33 H331 106.5 no
H2011 O201 H2012 109.5 no

loop_
_geom_bond_atom_site_label_1
_geom_bond_atom_site_label_2
_geom_bond_distance
_geom_bond_publ_flag
C1 C2 1.401(4) yes
C1 C6 1.370(4) yes
C1 O1 1.366(4) yes
C2 C3 1.361(4) yes
C2 O2 1.373(4) yes
C3 C4 1.412(4) yes
C3 H31 0.938 no
C4 C5 1.405(4) yes
C4 C11 1.464(4) yes
C5 C6 1.409(4) yes
C5 C16 1.458(4) yes
C6 H61 0.941 no
C7 C8 1.401(4) yes
C7 C12 1.370(5) yes
C7 O7 1.367(4) yes
C8 C9 1.367(4) yes
C8 O8 1.367(4) yes
C9 C10 1.408(4) yes
C9 H91 0.937 no
C10 C11 1.410(4) yes
C10 C17 1.458(4) yes
C11 C12 1.409(4) yes
C12 H121 0.938 no
C13 C14 1.398(5) yes
C13 C18 1.368(5) yes
C13 O13 1.366(4) yes
C14 C15 1.372(4) yes
C14 O14 1.366(4) yes
C15 C16 1.416(4) yes
C15 H151 0.945 no
C16 C17 1.407(4) yes
C17 C18 1.414(4) yes
C18 H181 0.943 no
C21 C22 1.406(4) yes
C21 C26 1.370(4) yes
C21 O21 1.368(4) yes
C22 C23 1.365(4) yes
C22 O22 1.370(4) yes
C23 C24 1.417(4) yes
C23 H231 0.943 no
C24 C25 1.402(4) yes
C24 C31 1.462(4) yes
C25 C26 1.406(4) yes
C25 C36 1.466(4) yes
C26 H261 0.930 no
C27 C28 1.407(4) yes
C27 C32 1.371(5) yes
C27 O27 1.363(4) yes
C28 C29 1.364(4) yes
C28 O28 1.378(4) yes
C29 C30 1.415(4) yes
C29 H291 0.936 no
C30 C31 1.414(4) yes
C30 C37 1.457(4) yes
C31 C32 1.402(4) yes
C32 H321 0.926 no
C33 C34 1.395(5) yes
C33 C38 1.373(5) yes
C33 O33 1.368(4) yes
C34 C35 1.372(4) yes
C34 O34 1.367(4) yes
C35 C36 1.407(4) yes
C35 H351 0.939 no
C36 C37 1.402(4) yes
C37 C38 1.414(4) yes
C38 H381 0.934 no
N100 C101 1.522(4) yes
N100 C111 1.518(4) yes
N100 C121 1.519(4) yes
N100 C131 1.520(4) yes
C101 C102 1.519(4) yes
C101 H1011 0.974 no
C101 H1012 0.971 no
C102 C103 1.511(4) yes
C102 H1021 0.974 no
C102 H1022 0.984 no
C103 C104 1.512(4) yes
C103 H1032 0.977 no
C103 H1031 0.980 no
C104 H1041 0.968 no
C104 H1043 0.968 no
C104 H1042 0.965 no
C111 C112 1.515(4) yes
C111 H1111 0.970 no
C111 H1112 0.980 no
C112 C113 1.517(4) yes
C112 H1121 0.967 no
C112 H1122 0.981 no
C113 C114 1.517(4) yes
C113 H1132 0.968 no
C113 H1131 0.975 no
C114 H1141 0.958 no
C114 H1143 0.962 no
C114 H1142 0.962 no
C121 C122 1.511(4) yes
C121 H1211 0.974 no
C121 H1212 0.968 no
C122 C123 1.507(4) yes
C122 H1221 0.975 no
C122 H1222 0.974 no
C123 C124 1.512(4) yes
C123 H1232 0.976 no
C123 H1231 0.982 no
C124 H1241 0.964 no
C124 H1243 0.964 no
C124 H1242 0.962 no
C131 C132 1.518(4) yes
C131 H1311 0.973 no
C131 H1312 0.965 no
C132 C133 1.516(4) yes
C132 H1321 0.976 no
C132 H1322 0.968 no
C133 C134 1.513(4) yes
C133 H1332 0.976 no
C133 H1331 0.973 no
C134 H1341 0.972 no
C134 H1343 0.972 no
C134 H1342 0.968 no
N150 C151 1.518(3) yes
N150 C161 1.520(3) yes
N150 C171 1.523(3) yes
N150 C181 1.521(3) yes
C151 C152 1.515(4) yes
C151 H1511 0.970 no
C151 H1512 0.975 no
C152 C153 1.513(4) yes
C152 H1522 0.970 no
C152 H1521 0.976 no
C153 C154 1.510(4) yes
C153 H1531 0.963 no
C153 H1532 0.976 no
C154 H1541 0.965 no
C154 H1542 0.962 no
C154 H1543 0.957 no
C161 C162 1.514(4) yes
C161 H1611 0.967 no
C161 H1612 0.961 no
C162 C163 1.515(4) yes
C162 H1622 0.970 no
C162 H1621 0.985 no
C163 C164 1.510(4) yes
C163 H1631 0.983 no
C163 H1632 0.974 no
C164 H1641 0.979 no
C164 H1642 0.975 no
C164 H1643 0.971 no
C171 C172 1.514(4) yes
C171 H1711 0.974 no
C171 H1712 0.976 no
C172 C173 1.510(4) yes
C172 H1722 0.975 no
C172 H1721 0.977 no
C173 C174 1.516(4) yes
C173 H1731 0.976 no
C173 H1732 0.994 no
C174 H1741 0.973 no
C174 H1742 0.981 no
C174 H1743 0.977 no
C181 C182 1.517(4) yes
C181 H1811 0.958 no
C181 H1812 0.976 no
C182 C183 1.514(4) yes
C182 H1822 0.961 no
C182 H1821 0.971 no
C183 C184 1.504(5) yes
C183 H1831 0.950 no
C183 H1832 0.950 no
C184 H1842 0.962 no
C184 H1841 0.960 no
C184 H1843 0.963 no
C185 H1852 0.961 no
C185 H1851 0.957 no
C185 H1853 0.957 no
O2 H21 0.810 no
O1 H11 0.797 no
O7 H72 0.802 no
O8 H81 0.797 no
O13 H131 0.821 no
O14 H141 0.815 no
O34 H341 0.804 no
O28 H281 0.785 no
O27 H271 0.804 no
O21 H211 0.814 no
O22 H221 0.808 no
O33 H331 0.810 no
O201 H2011 0.950 no
O201 H2012 0.950 no

loop_
_geom_hbond_atom_site_label_D
_geom_hbond_atom_site_label_H
_geom_hbond_atom_site_label_A
_geom_hbond_site_symmetry_A
_geom_hbond_angle_DHA
_geom_hbond_distance_DH
_geom_hbond_distance_HA
_geom_hbond_distance_DA
_geom_hbond_publ_flag
C121 H1212 O22 4_755 155.21(12) 0.968 2.582 3.484(7) yes
O22 H221 O8 4_745 144.76(9) 0.808 2.070 2.769(7) yes
O34 H341 O2 2_655 127.59(9) 0.804 2.143 2.709(7) yes
O34 H341 O33 . 123.54(9) 0.804 2.159 2.688(7) yes
O14 H141 O22 2_756 138.06(9) 0.815 2.108 2.768(7) yes
O2 H21 O28 4_655 150.29(9) 0.810 2.065 2.797(7) yes
O28 H281 O201 4_645 143.6(3) 0.785 2.066 2.737(7) yes
O8 H81 O14 3_554 139.32(9) 0.797 2.001 2.656(7) yes
